data_2209147
loop_
_publ_author_name
'Michito Shiotsuka'
'Hayato Ogasawara'
'Mitsuhiro Ito'
'Satoru Onaka'

_publ_section_title
;
 Bis(2,2'-bipyridine)(3,8-diethynyl-1,10-phenanthroline)ruthenium(II)
 bis(hexafluorophosphate) diethyl ether disolvate
;
_journal_coeditor_code CV2056
_journal_issue 6
_journal_name_full 'Acta Crystallographica Section E'
_journal_page_first m1410
_journal_page_last m1412
_journal_paper_doi 10.1107/S1600536806019179
_journal_volume 62
_journal_year 2006
_chemical_formula_iupac '[Ru (C10 H8 N2)2 (C16 H8 N2)] (P F6)2, 2C4 H10 O'
_chemical_formula_moiety 'C36 H24 N6 Ru 2+, 2F6 P -, 2C4 H10 O'
_chemical_formula_sum 'C44 H44 F12 N6 O2 P2 Ru'
_chemical_formula_weight 1079.86
_chemical_name_systematic
;
Bis(2,2'-bipyridine)(3,8-diethynyl-1,10-phenanthroline)ruthenium(II)
bis(hexafluorophosphate) diethyl ether disolvate
;
_space_group_IT_number 2
_symmetry_cell_setting triclinic
_symmetry_space_group_name_Hall '-P 1'
_symmetry_space_group_name_H-M 'P -1'
_atom_sites_solution_hydrogens geom
_atom_sites_solution_primary direct
_atom_sites_solution_secondary difmap
_cell_angle_alpha 84.413(12)
_cell_angle_beta 79.423(11)
_cell_angle_gamma 80.166(11)
_cell_formula_units_Z 2
_cell_length_a 11.617(2)
_cell_length_b 14.385(3)
_cell_length_c 14.388(3)
_cell_measurement_reflns_used 7871
_cell_measurement_temperature 120(2)
_cell_measurement_theta_max 27.4835
_cell_measurement_theta_min 3.1339
_cell_volume 2323.4(8)
_computing_cell_refinement CrystalClear
_computing_data_collection 'CrystalClear (Rigaku, 2000)'
_computing_data_reduction CrystalClear
_computing_molecular_graphics 'ORTEP-3 for Windows (Farrugia, 1997)'
_computing_publication_material 'WinGX (Farrugia, 1999)'
_computing_structure_refinement 'SHELXL97 (Sheldrick, 1997)'
_computing_structure_solution 'SIR97 (Altomare et al., 1999)'
_diffrn_detector_area_resol_mean 14.6199
_diffrn_measured_fraction_theta_full 0.989
_diffrn_measured_fraction_theta_max 0.965
_diffrn_measurement_device_type 'Rigaku Mercury CCD'
_diffrn_measurement_method \w
_diffrn_radiation_monochromator 'Graphite Monochromator'
_diffrn_radiation_source 'Rotating Anode'
_diffrn_radiation_type MoK\a
_diffrn_radiation_wavelength 0.71073
_diffrn_reflns_av_R_equivalents 0.0646
_diffrn_reflns_av_sigmaI/netI 0.0868
_diffrn_reflns_limit_h_max 15
_diffrn_reflns_limit_h_min -15
_diffrn_reflns_limit_k_max 18
_diffrn_reflns_limit_k_min -17
_diffrn_reflns_limit_l_max 18
_diffrn_reflns_limit_l_min -15
_diffrn_reflns_number 23098
_diffrn_reflns_theta_full 25.00
_diffrn_reflns_theta_max 27.48
_diffrn_reflns_theta_min 3.13
_diffrn_standards_number 0
_exptl_absorpt_coefficient_mu 0.499
_exptl_absorpt_correction_T_max 0.9659
_exptl_absorpt_correction_T_min 0.8607
_exptl_absorpt_correction_type multi-scan
_exptl_absorpt_process_details '(Spek, 2003)'
_exptl_crystal_colour Orange
_exptl_crystal_density_diffrn 1.544
_exptl_crystal_density_method 'not measured'
_exptl_crystal_description Block
_exptl_crystal_F_000 1096
_exptl_crystal_size_max 0.31
_exptl_crystal_size_mid 0.22
_exptl_crystal_size_min 0.07
_refine_diff_density_max 0.798
_refine_diff_density_min -1.016
_refine_ls_extinction_method none
_refine_ls_goodness_of_fit_ref 1.194
_refine_ls_hydrogen_treatment constr
_refine_ls_matrix_type full
_refine_ls_number_parameters 645
_refine_ls_number_reflns 10281
_refine_ls_number_restraints 0
_refine_ls_restrained_S_all 1.194
_refine_ls_R_factor_all 0.1240
_refine_ls_R_factor_gt 0.0989
_refine_ls_shift/su_max 0.000
_refine_ls_shift/su_mean 0.000
_refine_ls_structure_factor_coef Fsqd
_refine_ls_weighting_details 'calc w=1/[\s^2^(Fo^2^)+(0.0264P)^2^+19.3492P] where P=(Fo^2^+2Fc^2^)/3'
_refine_ls_weighting_scheme calc
_refine_ls_wR_factor_gt 0.1774
_refine_ls_wR_factor_ref 0.1887
_reflns_number_gt 8528
_reflns_number_total 10281
_reflns_threshold_expression I>2\s(I)
_cod_data_source_file cv2056.cif
_cod_data_source_block I
_cod_depositor_comments
;
The following automatic conversions were performed:
'_symmetry_cell_setting' value 'Triclinic' changed to 'triclinic'
according to '/home/saulius/struct/CIF-dictionaries/cif_core.dic'
dictionary named 'cif_core.dic' version 2.4.1 from 2010-06-29.

Automatic conversion script
Id: cif_fix_enum 1527 2010-12-29 10:47:43Z saulius 

The following automatic conversions were performed:

'_symmetry_cell_setting' value 'Triclinic' changed to 'triclinic'
according to /home/saulius/struct/CIF-dictionaries/cif_core.dic
dictionary named 'cif_core.dic' version 2.4.1 from 2010-06-29.

Automatic conversion script
Id: cif_fix_values 1715 2011-07-08 13:25:40Z adriana 
;
_cod_database_code 2209147

loop_
_symmetry_equiv_pos_as_xyz
'x, y, z'
'-x, -y, -z'

loop_
_atom_site_type_symbol
_atom_site_label
_atom_site_fract_x
_atom_site_fract_y
_atom_site_fract_z
_atom_site_U_iso_or_equiv
_atom_site_adp_type
_atom_site_calc_flag
_atom_site_refinement_flags
_atom_site_occupancy
_atom_site_disorder_assembly
_atom_site_disorder_group
C C1 0.3500(6) 0.3443(4) 0.2622(4) 0.0192(13) Uani d . 1 . .
H H1 0.3981 0.3594 0.2036 0.023 Uiso calc R 1 . .
C C2 0.3690(6) 0.3797(5) 0.3454(5) 0.0228(14) Uani d . 1 . .
C C3 0.3012(7) 0.3554(5) 0.4316(5) 0.0283(15) Uani d . 1 . .
H H3 0.3149 0.3767 0.4885 0.034 Uiso calc R 1 . .
C C4 0.2136(6) 0.3000(5) 0.4346(5) 0.0262(15) Uani d . 1 . .
C C5 0.1380(8) 0.2734(6) 0.5187(5) 0.040(2) Uani d . 1 . .
H H5 0.1459 0.2951 0.5772 0.048 Uiso calc R 1 . .
C C6 0.0538(8) 0.2173(6) 0.5181(5) 0.0377(19) Uani d . 1 . .
H H6 0.0028 0.2025 0.5752 0.045 Uiso calc R 1 . .
C C7 0.0428(6) 0.1810(5) 0.4310(5) 0.0263(15) Uani d . 1 . .
C C8 -0.0393(6) 0.1220(5) 0.4262(5) 0.0261(15) Uani d . 1 . .
H H8 -0.0909 0.1044 0.4820 0.031 Uiso calc R 1 . .
C C9 -0.0455(6) 0.0891(5) 0.3399(4) 0.0199(13) Uani d . 1 . .
C C10 0.0289(5) 0.1228(4) 0.2579(4) 0.0178(12) Uani d . 1 . .
H H10 0.0229 0.1028 0.1982 0.021 Uiso calc R 1 . .
C C11 0.1137(6) 0.2082(4) 0.3472(4) 0.0173(12) Uani d . 1 . .
C C12 0.2000(5) 0.2673(4) 0.3487(4) 0.0179(12) Uani d . 1 . .
C C13 0.4565(7) 0.4419(5) 0.3380(5) 0.0301(16) Uani d . 1 . .
C C14 0.5209(8) 0.4968(7) 0.3325(6) 0.047(2) Uani d . 1 . .
H H14 0.5735 0.5415 0.3280 0.057 Uiso calc R 1 . .
C C15 -0.1225(6) 0.0241(5) 0.3300(5) 0.0248(14) Uani d . 1 . .
C C16 -0.1802(8) -0.0329(6) 0.3223(6) 0.0393(19) Uani d . 1 . .
H H16 -0.2271 -0.0792 0.3160 0.047 Uiso calc R 1 . .
C C17 -0.0091(6) 0.3850(5) 0.1889(4) 0.0206(13) Uani d . 1 . .
H H17 -0.0415 0.3352 0.2276 0.025 Uiso calc R 1 . .
C C18 -0.0791(6) 0.4733(5) 0.1841(5) 0.0264(15) Uani d . 1 . .
H H18 -0.1586 0.4835 0.2167 0.032 Uiso calc R 1 . .
C C19 -0.0286(7) 0.5461(5) 0.1299(5) 0.0316(17) Uani d . 1 . .
H H19 -0.0727 0.6081 0.1275 0.038 Uiso calc R 1 . .
C C20 0.0852(6) 0.5288(5) 0.0797(5) 0.0253(14) Uani d . 1 . .
H H20 0.1194 0.5783 0.0419 0.030 Uiso calc R 1 . .
C C21 0.1493(5) 0.4379(4) 0.0849(4) 0.0160(12) Uani d . 1 . .
C C22 0.2692(5) 0.4106(4) 0.0329(4) 0.0143(11) Uani d . 1 . .
C C23 0.3310(6) 0.4725(4) -0.0296(4) 0.0191(13) Uani d . 1 . .
H H23 0.2964 0.5366 -0.0398 0.023 Uiso calc R 1 . .
C C24 0.4431(6) 0.4394(5) -0.0764(4) 0.0230(14) Uani d . 1 . .
H H24 0.4857 0.4801 -0.1205 0.028 Uiso calc R 1 . .
C C25 0.4930(6) 0.3461(4) -0.0583(4) 0.0188(13) Uani d . 1 . .
H H25 0.5705 0.3221 -0.0891 0.023 Uiso calc R 1 . .
C C26 0.4273(5) 0.2891(4) 0.0054(4) 0.0172(12) Uani d . 1 . .
H H26 0.4616 0.2253 0.0182 0.021 Uiso calc R 1 . .
C C27 0.0683(6) 0.2137(5) 0.0020(4) 0.0194(13) Uani d . 1 . .
H H27 0.0280 0.2755 0.0148 0.023 Uiso calc R 1 . .
C C28 0.0315(6) 0.1647(5) -0.0630(5) 0.0229(14) Uani d . 1 . .
H H28 -0.0323 0.1927 -0.0944 0.027 Uiso calc R 1 . .
C C29 0.0897(6) 0.0740(5) -0.0812(5) 0.0280(15) Uani d . 1 . .
H H29 0.0668 0.0391 -0.1257 0.034 Uiso calc R 1 . .
C C30 0.1812(6) 0.0354(5) -0.0336(4) 0.0218(13) Uani d . 1 . .
H H30 0.2208 -0.0271 -0.0442 0.026 Uiso calc R 1 . .
C C31 0.2157(5) 0.0874(4) 0.0296(4) 0.0159(12) Uani d . 1 . .
C C32 0.3124(5) 0.0531(4) 0.0830(4) 0.0154(12) Uani d . 1 . .
C C33 0.3805(6) -0.0360(5) 0.0760(5) 0.0247(14) Uani d . 1 . .
H H33 0.3651 -0.0794 0.0359 0.030 Uiso calc R 1 . .
C C34 0.4717(6) -0.0607(5) 0.1288(5) 0.0267(15) Uani d . 1 . .
H H34 0.5191 -0.1214 0.1249 0.032 Uiso calc R 1 . .
C C35 0.4929(6) 0.0027(5) 0.1861(5) 0.0259(15) Uani d . 1 . .
H H35 0.5546 -0.0132 0.2227 0.031 Uiso calc R 1 . .
C C36 0.4223(5) 0.0903(5) 0.1896(4) 0.0203(13) Uani d . 1 . .
H H36 0.4386 0.1351 0.2278 0.024 Uiso calc R 1 . .
N N1 0.2674(4) 0.2909(4) 0.2630(3) 0.0147(10) Uani d . 1 . .
N N2 0.1058(4) 0.1802(4) 0.2602(3) 0.0157(10) Uani d . 1 . .
N N3 0.1020(4) 0.3667(4) 0.1414(3) 0.0156(10) Uani d . 1 . .
N N4 0.3170(4) 0.3196(3) 0.0503(3) 0.0128(10) Uani d . 1 . .
N N5 0.1588(4) 0.1767(3) 0.0476(3) 0.0142(10) Uani d . 1 . .
N N6 0.3319(4) 0.1151(4) 0.1416(3) 0.0155(10) Uani d . 1 . .
Ru Ru1 0.21516(4) 0.24057(4) 0.14948(3) 0.01287(13) Uani d . 1 . .
P P1 0.71901(16) 0.24049(13) 0.13812(13) 0.0231(4) Uani d . 1 . .
F F1 0.4494(4) 0.2674(3) 0.7423(3) 0.0381(11) Uani d . 1 A .
F F2 0.1717(4) 0.2725(3) 0.7425(3) 0.0341(10) Uani d . 1 A .
F F3A 0.294(3) 0.364(3) 0.801(3) 0.115(14) Uani d P 0.49(5) A 1
F F4A 0.338(3) 0.329(3) 0.6460(18) 0.075(10) Uani d P 0.49(5) A 1
F F5A 0.3487(15) 0.1782(16) 0.692(3) 0.065(8) Uani d P 0.49(5) A 1
F F6A 0.3039(16) 0.212(3) 0.8440(17) 0.088(12) Uani d P 0.49(5) A 1
F F3B 0.2747(18) 0.3286(18) 0.8273(10) 0.046(6) Uani d P 0.51(5) A 2
F F4B 0.2939(17) 0.3643(11) 0.6740(14) 0.036(4) Uani d P 0.51(5) A 2
F F5B 0.3304(14) 0.2115(18) 0.6474(15) 0.045(5) Uani d P 0.51(5) A 2
F F6B 0.3090(13) 0.1746(10) 0.802(2) 0.047(6) Uani d P 0.51(5) A 2
P P2 0.31073(17) 0.26990(13) 0.74220(13) 0.0270(4) Uani d . 1 . .
F F21 0.6105(3) 0.3256(3) 0.1376(3) 0.0311(9) Uani d . 1 . .
F F22 0.8285(4) 0.1559(3) 0.1352(3) 0.0330(10) Uani d . 1 . .
F F23 0.6396(4) 0.1820(4) 0.2162(4) 0.0497(13) Uani d . 1 . .
F F24 0.6741(4) 0.1949(3) 0.0575(4) 0.0466(13) Uani d . 1 . .
F F25 0.7986(4) 0.3001(3) 0.0607(4) 0.0454(13) Uani d . 1 . .
F F26 0.7631(4) 0.2849(4) 0.2195(4) 0.0501(13) Uani d . 1 . .
C C37 0.2895(17) 0.6883(10) 0.5115(12) 0.119(6) Uani d . 1 . .
H H37A 0.2199 0.7021 0.5609 0.178 Uiso calc R 1 . .
H H37B 0.3318 0.6249 0.5252 0.178 Uiso calc R 1 . .
H H37C 0.2639 0.6912 0.4499 0.178 Uiso calc R 1 . .
C C38 0.3736(13) 0.7628(12) 0.5089(11) 0.102(5) Uani d . 1 . .
H H38A 0.3914 0.7660 0.5731 0.122 Uiso calc R 1 . .
H H38B 0.4492 0.7439 0.4659 0.122 Uiso calc R 1 . .
O O1 0.3182(7) 0.8521(7) 0.4769(6) 0.077(2) Uani d . 1 . .
C C39 0.3917(11) 0.9243(12) 0.4743(12) 0.100(5) Uani d . 1 . .
H H39A 0.4686 0.9072 0.4323 0.120 Uiso calc R 1 . .
H H39B 0.4072 0.9303 0.5386 0.120 Uiso calc R 1 . .
C C40 0.3268(13) 1.0164(10) 0.4374(8) 0.087(4) Uani d . 1 . .
H H40A 0.3002 1.0069 0.3787 0.130 Uiso calc R 1 . .
H H40B 0.3801 1.0638 0.4247 0.130 Uiso calc R 1 . .
H H40C 0.2580 1.0384 0.4848 0.130 Uiso calc R 1 . .
C C41 0.1757(10) 0.8886(8) 0.2729(8) 0.071(3) Uani d . 1 . .
H H41A 0.0923 0.8997 0.2654 0.106 Uiso calc R 1 . .
H H41B 0.2172 0.9361 0.2333 0.106 Uiso calc R 1 . .
H H41C 0.1810 0.8931 0.3395 0.106 Uiso calc R 1 . .
C C42 0.2308(9) 0.7938(7) 0.2439(7) 0.051(2) Uani d . 1 . .
H H42A 0.2414 0.7928 0.1741 0.062 Uiso calc R 1 . .
H H42B 0.3097 0.7770 0.2631 0.062 Uiso calc R 1 . .
O O2 0.1580(6) 0.7284(5) 0.2868(5) 0.0546(17) Uani d . 1 . .
C C43 0.2030(10) 0.6353(7) 0.2611(8) 0.058(3) Uani d . 1 . .
H H43A 0.2842 0.6160 0.2754 0.070 Uiso calc R 1 . .
H H43B 0.2057 0.6310 0.1925 0.070 Uiso calc R 1 . .
C C44 0.1183(10) 0.5713(7) 0.3196(7) 0.060(3) Uani d . 1 . .
H H44A 0.1264 0.5682 0.3865 0.089 Uiso calc R 1 . .
H H44B 0.1383 0.5077 0.2967 0.089 Uiso calc R 1 . .
H H44C 0.0364 0.5975 0.3129 0.089 Uiso calc R 1 . .

loop_
_atom_site_aniso_label
_atom_site_aniso_U_11
_atom_site_aniso_U_22
_atom_site_aniso_U_33
_atom_site_aniso_U_12
_atom_site_aniso_U_13
_atom_site_aniso_U_23
C1 0.017(3) 0.018(3) 0.023(3) -0.006(2) -0.001(2) -0.001(2)
C2 0.018(3) 0.026(4) 0.027(3) -0.010(3) -0.006(3) 0.001(3)
C3 0.035(4) 0.032(4) 0.021(3) -0.009(3) -0.008(3) -0.003(3)
C4 0.023(4) 0.031(4) 0.027(4) -0.011(3) -0.002(3) -0.005(3)
C5 0.051(5) 0.054(5) 0.019(4) -0.021(4) -0.001(3) -0.006(3)
C6 0.046(5) 0.053(5) 0.016(3) -0.025(4) 0.006(3) -0.003(3)
C7 0.025(4) 0.034(4) 0.022(3) -0.011(3) -0.004(3) 0.000(3)
C8 0.026(4) 0.027(4) 0.025(3) -0.013(3) 0.004(3) 0.000(3)
C9 0.017(3) 0.019(3) 0.023(3) -0.009(3) 0.002(2) 0.000(2)
C10 0.019(3) 0.015(3) 0.022(3) -0.007(2) -0.002(2) -0.003(2)
C11 0.023(3) 0.015(3) 0.013(3) -0.002(2) -0.004(2) 0.000(2)
C12 0.017(3) 0.022(3) 0.013(3) -0.002(2) 0.002(2) 0.000(2)
C13 0.033(4) 0.036(4) 0.028(4) -0.017(3) -0.007(3) -0.007(3)
C14 0.049(6) 0.056(6) 0.042(5) -0.023(5) -0.008(4) 0.000(4)
C15 0.022(3) 0.026(4) 0.027(3) -0.012(3) 0.003(3) -0.004(3)
C16 0.041(5) 0.040(5) 0.039(4) -0.011(4) -0.005(4) -0.008(4)
C17 0.019(3) 0.017(3) 0.023(3) -0.001(3) -0.001(3) 0.000(2)
C18 0.018(3) 0.027(4) 0.029(4) 0.001(3) 0.002(3) 0.003(3)
C19 0.040(4) 0.018(3) 0.032(4) 0.008(3) -0.005(3) -0.001(3)
C20 0.027(4) 0.016(3) 0.031(4) -0.002(3) -0.001(3) -0.002(3)
C21 0.019(3) 0.010(3) 0.017(3) 0.003(2) -0.003(2) -0.002(2)
C22 0.016(3) 0.011(3) 0.016(3) -0.004(2) 0.000(2) -0.002(2)
C23 0.020(3) 0.015(3) 0.022(3) -0.002(2) -0.003(2) 0.003(2)
C24 0.021(3) 0.028(4) 0.020(3) -0.010(3) -0.001(3) 0.004(3)
C25 0.015(3) 0.020(3) 0.019(3) 0.000(2) -0.001(2) 0.002(2)
C26 0.015(3) 0.016(3) 0.020(3) -0.002(2) -0.001(2) -0.001(2)
C27 0.019(3) 0.021(3) 0.020(3) -0.002(3) -0.009(2) -0.001(2)
C28 0.012(3) 0.031(4) 0.027(3) -0.005(3) -0.005(3) -0.004(3)
C29 0.027(4) 0.036(4) 0.023(3) -0.006(3) -0.005(3) -0.010(3)
C30 0.023(3) 0.017(3) 0.024(3) -0.003(3) -0.002(3) -0.003(2)
C31 0.014(3) 0.016(3) 0.017(3) -0.005(2) 0.002(2) -0.005(2)
C32 0.016(3) 0.011(3) 0.018(3) -0.002(2) 0.002(2) 0.001(2)
C33 0.024(4) 0.018(3) 0.032(4) -0.002(3) -0.006(3) 0.000(3)
C34 0.022(3) 0.022(4) 0.031(4) 0.006(3) -0.001(3) 0.002(3)
C35 0.018(3) 0.025(4) 0.032(4) 0.006(3) -0.007(3) -0.002(3)
C36 0.015(3) 0.024(3) 0.021(3) -0.001(3) -0.004(2) 0.003(3)
N1 0.011(2) 0.018(3) 0.015(2) -0.004(2) 0.0007(19) -0.0041(19)
N2 0.012(2) 0.018(3) 0.016(2) -0.003(2) 0.0001(19) -0.002(2)
N3 0.016(3) 0.014(3) 0.016(2) -0.002(2) 0.0008(19) -0.0028(19)
N4 0.015(2) 0.009(2) 0.016(2) -0.0028(19) -0.0062(19) -0.0002(18)
N5 0.015(3) 0.014(3) 0.013(2) -0.003(2) -0.0016(19) 0.0004(19)
N6 0.013(3) 0.016(3) 0.015(2) 0.000(2) 0.0004(19) 0.0012(19)
Ru1 0.0106(2) 0.0114(2) 0.0160(2) -0.00099(16) -0.00154(16) -0.00088(16)
P1 0.0181(8) 0.0194(8) 0.0332(10) -0.0053(6) -0.0054(7) -0.0020(7)
F1 0.025(2) 0.037(3) 0.046(3) -0.0032(19) 0.0096(19) -0.006(2)
F2 0.030(2) 0.040(3) 0.030(2) 0.0034(19) -0.0058(18) -0.0076(19)
F3A 0.056(16) 0.10(2) 0.21(3) 0.053(13) -0.073(18) -0.13(2)
F4A 0.078(17) 0.12(2) 0.044(11) -0.063(16) -0.038(11) 0.045(12)
F5A 0.042(8) 0.042(10) 0.12(2) 0.001(7) -0.008(10) -0.052(12)
F6A 0.032(7) 0.18(3) 0.043(11) -0.019(13) -0.009(7) 0.062(14)
F3B 0.021(6) 0.091(16) 0.030(8) 0.009(8) -0.009(4) -0.046(7)
F4B 0.037(8) 0.030(7) 0.044(8) -0.015(5) -0.015(6) 0.018(5)
F5B 0.016(6) 0.066(11) 0.055(10) -0.002(6) 0.010(5) -0.046(8)
F6B 0.019(5) 0.033(7) 0.081(15) -0.002(4) -0.012(8) 0.030(7)
P2 0.0299(10) 0.0210(9) 0.0253(9) 0.0040(7) 0.0010(7) -0.0032(7)
F21 0.018(2) 0.025(2) 0.048(3) 0.0000(17) -0.0001(18) -0.0088(18)
F22 0.027(2) 0.024(2) 0.049(3) 0.0006(18) -0.014(2) 0.0013(19)
F23 0.032(3) 0.051(3) 0.064(3) -0.018(2) -0.005(2) 0.023(3)
F24 0.052(3) 0.031(3) 0.064(3) 0.015(2) -0.037(3) -0.023(2)
F25 0.032(3) 0.024(2) 0.064(3) 0.0048(19) 0.019(2) 0.012(2)
F26 0.034(3) 0.065(4) 0.060(3) -0.013(2) -0.012(2) -0.028(3)
C37 0.157(17) 0.070(10) 0.134(14) 0.029(11) -0.070(13) -0.029(9)
C38 0.072(9) 0.117(13) 0.091(10) 0.044(9) -0.012(8) 0.005(9)
O1 0.047(5) 0.104(7) 0.074(5) 0.003(5) -0.005(4) -0.009(5)
C39 0.033(6) 0.138(14) 0.128(13) -0.018(8) 0.005(7) -0.027(11)
C40 0.096(10) 0.098(11) 0.055(7) -0.013(9) 0.017(7) -0.011(7)
C41 0.055(7) 0.062(7) 0.071(7) 0.011(5) 0.021(5) 0.015(6)
C42 0.047(6) 0.052(6) 0.052(5) -0.016(5) 0.003(4) 0.004(4)
O2 0.054(4) 0.053(4) 0.052(4) 0.002(3) -0.004(3) -0.008(3)
C43 0.060(7) 0.051(6) 0.063(6) 0.004(5) -0.013(5) -0.017(5)
C44 0.076(8) 0.044(6) 0.059(6) -0.014(5) -0.005(5) -0.009(5)

loop_
_atom_type_symbol
_atom_type_description
_atom_type_scat_dispersion_real
_atom_type_scat_dispersion_imag
_atom_type_scat_source
C C 0.0033 0.0016 'International Tables Vol C Tables 4.2.6.8 and 6.1.1.4'
H H 0.0000 0.0000 'International Tables Vol C Tables 4.2.6.8 and 6.1.1.4'
N N 0.0061 0.0033 'International Tables Vol C Tables 4.2.6.8 and 6.1.1.4'
F F 0.0171 0.0103 'International Tables Vol C Tables 4.2.6.8 and 6.1.1.4'
O O 0.0106 0.0060 'International Tables Vol C Tables 4.2.6.8 and 6.1.1.4'
P P 0.1023 0.0942 'International Tables Vol C Tables 4.2.6.8 and 6.1.1.4'
Ru Ru -1.2594 0.8363 'International Tables Vol C Tables 4.2.6.8 and 6.1.1.4'

loop_
_geom_angle_atom_site_label_1
_geom_angle_atom_site_label_2
_geom_angle_atom_site_label_3
_geom_angle
_geom_angle_publ_flag
N1 C1 C2 122.3(6) ?
N1 C1 H1 118.8 ?
C2 C1 H1 118.8 ?
C3 C2 C1 118.9(6) ?
C3 C2 C13 122.0(6) ?
C1 C2 C13 119.1(6) ?
C4 C3 C2 120.1(6) ?
C4 C3 H3 120.0 ?
C2 C3 H3 120.0 ?
C3 C4 C12 117.7(6) ?
C3 C4 C5 124.3(7) ?
C12 C4 C5 118.0(6) ?
C6 C5 C4 122.0(7) ?
C6 C5 H5 119.0 ?
C4 C5 H5 119.0 ?
C5 C6 C7 120.0(7) ?
C5 C6 H6 120.0 ?
C7 C6 H6 120.0 ?
C11 C7 C8 118.3(6) ?
C11 C7 C6 119.0(6) ?
C8 C7 C6 122.7(6) ?
C9 C8 C7 119.9(6) ?
C9 C8 H8 120.0 ?
C7 C8 H8 120.0 ?
C8 C9 C10 117.4(6) ?
C8 C9 C15 123.3(6) ?
C10 C9 C15 119.3(6) ?
N2 C10 C9 123.8(6) ?
N2 C10 H10 118.1 ?
C9 C10 H10 118.1 ?
N2 C11 C7 123.1(6) ?
N2 C11 C12 116.6(5) ?
C7 C11 C12 120.3(6) ?
N1 C12 C4 122.4(6) ?
N1 C12 C11 117.0(5) ?
C4 C12 C11 120.6(6) ?
C14 C13 C2 175.6(9) ?
C13 C14 H14 180.0 ?
C16 C15 C9 176.3(8) ?
C15 C16 H16 180.0 ?
N3 C17 C18 123.1(6) ?
N3 C17 H17 118.4 ?
C18 C17 H17 118.4 ?
C17 C18 C19 117.6(6) ?
C17 C18 H18 121.2 ?
C19 C18 H18 121.2 ?
C20 C19 C18 120.3(6) ?
C20 C19 H19 119.9 ?
C18 C19 H19 119.9 ?
C19 C20 C21 119.2(6) ?
C19 C20 H20 120.4 ?
C21 C20 H20 120.4 ?
N3 C21 C20 120.8(6) ?
N3 C21 C22 115.1(5) ?
C20 C21 C22 124.1(6) ?
N4 C22 C23 121.7(5) ?
N4 C22 C21 114.7(5) ?
C23 C22 C21 123.6(5) ?
C24 C23 C22 119.1(6) ?
C24 C23 H23 120.4 ?
C22 C23 H23 120.4 ?
C23 C24 C25 119.4(6) ?
C23 C24 H24 120.3 ?
C25 C24 H24 120.3 ?
C26 C25 C24 118.4(6) ?
C26 C25 H25 120.8 ?
C24 C25 H25 120.8 ?
N4 C26 C25 123.0(6) ?
N4 C26 H26 118.5 ?
C25 C26 H26 118.5 ?
N5 C27 C28 122.4(6) ?
N5 C27 H27 118.8 ?
C28 C27 H27 118.8 ?
C29 C28 C27 118.8(6) ?
C29 C28 H28 120.6 ?
C27 C28 H28 120.6 ?
C30 C29 C28 118.9(6) ?
C30 C29 H29 120.6 ?
C28 C29 H29 120.6 ?
C29 C30 C31 120.2(6) ?
C29 C30 H30 119.9 ?
C31 C30 H30 119.9 ?
N5 C31 C30 121.1(6) ?
N5 C31 C32 114.5(5) ?
C30 C31 C32 124.4(6) ?
N6 C32 C33 121.1(6) ?
N6 C32 C31 115.2(5) ?
C33 C32 C31 123.7(6) ?
C32 C33 C34 119.0(6) ?
C32 C33 H33 120.5 ?
C34 C33 H33 120.5 ?
C35 C34 C33 119.8(6) ?
C35 C34 H34 120.1 ?
C33 C34 H34 120.1 ?
C34 C35 C36 118.4(6) ?
C34 C35 H35 120.8 ?
C36 C35 H35 120.8 ?
N6 C36 C35 123.1(6) ?
N6 C36 H36 118.5 ?
C35 C36 H36 118.5 ?
C1 N1 C12 118.5(5) ?
C1 N1 Ru1 128.9(4) ?
C12 N1 Ru1 112.5(4) ?
C10 N2 C11 117.4(5) ?
C10 N2 Ru1 129.4(4) ?
C11 N2 Ru1 113.2(4) ?
C17 N3 C21 118.9(5) ?
C17 N3 Ru1 125.9(4) ?
C21 N3 Ru1 115.2(4) ?
C26 N4 C22 118.3(5) ?
C26 N4 Ru1 125.5(4) ?
C22 N4 Ru1 116.1(4) ?
C27 N5 C31 118.6(5) ?
C27 N5 Ru1 125.5(4) ?
C31 N5 Ru1 115.8(4) ?
C36 N6 C32 118.6(5) ?
C36 N6 Ru1 125.7(4) ?
C32 N6 Ru1 115.7(4) ?
N3 Ru1 N5 97.0(2) y
N3 Ru1 N4 78.6(2) y
N5 Ru1 N4 92.98(19) y
N3 Ru1 N6 173.7(2) y
N5 Ru1 N6 78.6(2) y
N4 Ru1 N6 97.15(19) y
N3 Ru1 N2 94.8(2) y
N5 Ru1 N2 93.73(19) y
N4 Ru1 N2 171.1(2) y
N6 Ru1 N2 89.9(2) y
N3 Ru1 N1 87.0(2) y
N5 Ru1 N1 173.1(2) y
N4 Ru1 N1 93.36(19) y
N6 Ru1 N1 97.9(2) y
N2 Ru1 N1 80.26(19) y
F26 P1 F23 89.7(3) ?
F26 P1 F25 89.7(3) ?
F23 P1 F25 179.3(3) ?
F26 P1 F24 179.2(3) ?
F23 P1 F24 89.5(3) ?
F25 P1 F24 91.1(3) ?
F26 P1 F22 90.3(3) ?
F23 P1 F22 91.1(3) ?
F25 P1 F22 89.2(2) ?
F24 P1 F22 89.4(2) ?
F26 P1 F21 90.8(3) ?
F23 P1 F21 90.3(3) ?
F25 P1 F21 89.5(2) ?
F24 P1 F21 89.4(2) ?
F22 P1 F21 178.2(3) ?
F3B P2 F5A 154.8(14) ?
F3B P2 F6B 93.8(11) ?
F5A P2 F6B 61.2(10) ?
F3B P2 F4A 113.9(15) ?
F5A P2 F4A 91.0(11) ?
F6B P2 F4A 152.1(12) ?
F3B P2 F4B 89.7(10) ?
F5A P2 F4B 115.5(12) ?
F6B P2 F4B 170.5(10) ?
F4A P2 F4B 27.1(13) ?
F3B P2 F1 92.6(8) ?
F5A P2 F1 85.7(8) ?
F6B P2 F1 92.4(6) ?
F4A P2 F1 83.2(10) ?
F4B P2 F1 96.2(7) ?
F3B P2 F6A 64.1(17) ?
F5A P2 F6A 90.7(11) ?
F6B P2 F6A 30.4(11) ?
F4A P2 F6A 170.6(14) ?
F4B P2 F6A 153.6(15) ?
F1 P2 F6A 87.7(7) ?
F3B P2 F2 87.2(8) ?
F5A P2 F2 94.4(8) ?
F6B P2 F2 87.5(6) ?
F4A P2 F2 96.9(10) ?
F4B P2 F2 83.8(7) ?
F1 P2 F2 179.8(3) ?
F6A P2 F2 92.2(7) ?
F3B P2 F5B 171.8(11) ?
F5A P2 F5B 29.4(8) ?
F6B P2 F5B 88.5(8) ?
F4A P2 F5B 64.6(11) ?
F4B P2 F5B 86.9(9) ?
F1 P2 F5B 95.1(6) ?
F6A P2 F5B 118.8(13) ?
F2 P2 F5B 85.1(6) ?
F3B P2 F3A 23.6(19) ?
F5A P2 F3A 169.7(15) ?
F6B P2 F3A 116.2(14) ?
F4A P2 F3A 90.9(14) ?
F4B P2 F3A 68.6(16) ?
F1 P2 F3A 84.5(12) ?
F6A P2 F3A 85.9(14) ?
F2 P2 F3A 95.4(11) ?
F5B P2 F3A 155.3(15) ?
C38 C37 H37A 109.5 ?
C38 C37 H37B 109.5 ?
H37A C37 H37B 109.5 ?
C38 C37 H37C 109.5 ?
H37A C37 H37C 109.5 ?
H37B C37 H37C 109.5 ?
O1 C38 C37 109.4(11) ?
O1 C38 H38A 109.8 ?
C37 C38 H38A 109.8 ?
O1 C38 H38B 109.8 ?
C37 C38 H38B 109.8 ?
H38A C38 H38B 108.3 ?
C38 O1 C39 111.7(11) ?
O1 C39 C40 108.1(11) ?
O1 C39 H39A 110.1 ?
C40 C39 H39A 110.1 ?
O1 C39 H39B 110.1 ?
C40 C39 H39B 110.1 ?
H39A C39 H39B 108.4 ?
C39 C40 H40A 109.5 ?
C39 C40 H40B 109.5 ?
H40A C40 H40B 109.5 ?
C39 C40 H40C 109.5 ?
H40A C40 H40C 109.5 ?
H40B C40 H40C 109.5 ?
C42 C41 H41A 109.5 ?
C42 C41 H41B 109.5 ?
H41A C41 H41B 109.5 ?
C42 C41 H41C 109.5 ?
H41A C41 H41C 109.5 ?
H41B C41 H41C 109.5 ?
O2 C42 C41 109.1(8) ?
O2 C42 H42A 109.9 ?
C41 C42 H42A 109.9 ?
O2 C42 H42B 109.9 ?
C41 C42 H42B 109.9 ?
H42A C42 H42B 108.3 ?
C42 O2 C43 112.9(8) ?
O2 C43 C44 106.5(8) ?
O2 C43 H43A 110.4 ?
C44 C43 H43A 110.4 ?
O2 C43 H43B 110.4 ?
C44 C43 H43B 110.4 ?
H43A C43 H43B 108.6 ?
C43 C44 H44A 109.5 ?
C43 C44 H44B 109.5 ?
H44A C44 H44B 109.5 ?
C43 C44 H44C 109.5 ?
H44A C44 H44C 109.5 ?
H44B C44 H44C 109.5 ?

loop_
_geom_bond_atom_site_label_1
_geom_bond_atom_site_label_2
_geom_bond_distance
_geom_bond_publ_flag
C1 N1 1.326(8) ?
C1 C2 1.412(9) ?
C1 H1 0.9500 ?
C2 C3 1.390(9) ?
C2 C13 1.448(9) ?
C3 C4 1.387(10) ?
C3 H3 0.9500 ?
C4 C12 1.409(9) ?
C4 C5 1.421(10) ?
C5 C6 1.371(11) ?
C5 H5 0.9500 ?
C6 C7 1.439(9) ?
C6 H6 0.9500 ?
C7 C11 1.392(9) ?
C7 C8 1.395(9) ?
C8 C9 1.390(9) ?
C8 H8 0.9500 ?
C9 C10 1.425(8) ?
C9 C15 1.432(9) ?
C10 N2 1.323(8) ?
C10 H10 0.9500 ?
C11 N2 1.376(7) ?
C11 C12 1.425(9) ?
C12 N1 1.380(7) ?
C13 C14 1.166(11) ?
C14 H14 0.9500 ?
C15 C16 1.170(10) ?
C16 H16 0.9500 ?
C17 N3 1.340(8) ?
C17 C18 1.389(9) ?
C17 H17 0.9500 ?
C18 C19 1.390(10) ?
C18 H18 0.9500 ?
C19 C20 1.381(10) ?
C19 H19 0.9500 ?
C20 C21 1.392(8) ?
C20 H20 0.9500 ?
C21 N3 1.371(8) ?
C21 C22 1.463(8) ?
C22 N4 1.351(7) ?
C22 C23 1.393(8) ?
C23 C24 1.380(9) ?
C23 H23 0.9500 ?
C24 C25 1.388(9) ?
C24 H24 0.9500 ?
C25 C26 1.381(8) ?
C25 H25 0.9500 ?
C26 N4 1.346(8) ?
C26 H26 0.9500 ?
C27 N5 1.346(8) ?
C27 C28 1.389(8) ?
C27 H27 0.9500 ?
C28 C29 1.388(10) ?
C28 H28 0.9500 ?
C29 C30 1.378(9) ?
C29 H29 0.9500 ?
C30 C31 1.384(8) ?
C30 H30 0.9500 ?
C31 N5 1.366(8) ?
C31 C32 1.467(8) ?
C32 N6 1.356(8) ?
C32 C33 1.389(9) ?
C33 C34 1.392(9) ?
C33 H33 0.9500 ?
C34 C35 1.368(10) ?
C34 H34 0.9500 ?
C35 C36 1.381(9) ?
C35 H35 0.9500 ?
C36 N6 1.342(8) ?
C36 H36 0.9500 ?
N1 Ru1 2.075(5) y
N2 Ru1 2.066(5) y
N3 Ru1 2.057(5) y
N4 Ru1 2.062(5) y
N5 Ru1 2.060(5) y
N6 Ru1 2.063(5) y
P1 F26 1.588(5) ?
P1 F23 1.588(5) ?
P1 F25 1.593(5) ?
P1 F24 1.593(5) ?
P1 F22 1.601(4) ?
P1 F21 1.601(4) ?
F1 P2 1.605(5) ?
F2 P2 1.608(5) ?
F3A P2 1.63(3) ?
F4A P2 1.564(17) ?
F5A P2 1.522(15) ?
F6A P2 1.608(16) ?
F3B P2 1.511(16) ?
F4B P2 1.601(15) ?
F5B P2 1.630(13) ?
F6B P2 1.550(16) ?
C37 C38 1.56(2) ?
C37 H37A 0.9800 ?
C37 H37B 0.9800 ?
C37 H37C 0.9800 ?
C38 O1 1.409(15) ?
C38 H38A 0.9900 ?
C38 H38B 0.9900 ?
O1 C39 1.447(16) ?
C39 C40 1.508(19) ?
C39 H39A 0.9900 ?
C39 H39B 0.9900 ?
C40 H40A 0.9800 ?
C40 H40B 0.9800 ?
C40 H40C 0.9800 ?
C41 C42 1.469(14) ?
C41 H41A 0.9800 ?
C41 H41B 0.9800 ?
C41 H41C 0.9800 ?
C42 O2 1.395(11) ?
C42 H42A 0.9900 ?
C42 H42B 0.9900 ?
O2 C43 1.411(11) ?
C43 C44 1.543(14) ?
C43 H43A 0.9900 ?
C43 H43B 0.9900 ?
C44 H44A 0.9800 ?
C44 H44B 0.9800 ?
C44 H44C 0.9800 ?

loop_
_geom_hbond_atom_site_label_D
_geom_hbond_atom_site_label_H
_geom_hbond_atom_site_label_A
_geom_hbond_site_symmetry_A
_geom_hbond_distance_DH
_geom_hbond_distance_HA
_geom_hbond_distance_DA
_geom_hbond_angle_DHA
_geom_hbond_publ_flag
C1 H1 F21 . 0.95 2.46 3.204(7) 135 y
C5 H5 F2 . 0.95 2.43 3.312(8) 154 y
C8 H8 O1 2_566 0.95 2.58 3.257(10) 129 n
C14 H14 F4A 2_666 0.95 2.37 3.29(3) 163 y
C14 H14 F4B 2_666 0.95 2.21 3.161(19) 174 y
C16 H16 F5A 2_556 0.95 2.19 3.143(18) 175 y
C16 H16 F5B 2_556 0.95 2.39 3.30(2) 161 y
C17 H17 F26 1_455 0.95 2.52 3.165(8) 125 n
C19 H19 F3A 2_566 0.95 2.56 3.15(3) 120 n
C19 H19 F3B 2_566 0.95 2.36 3.10(2) 134 y
C20 H20 F25 2_665 0.95 2.39 3.336(8) 177 y
C23 H23 F25 2_665 0.95 2.43 3.384(8) 178 y
C30 H30 F24 2_655 0.95 2.52 3.467(8) 175 n
C33 H33 F24 2_655 0.95 2.38 3.334(8) 177 y
C34 H34 F6A 2_656 0.95 2.33 3.16(3) 145 y
C34 H34 F6B 2_656 0.95 2.40 3.056(17) 126 y
C36 H36 F23 . 0.95 2.51 3.138(8) 124 n

loop_
_geom_torsion_atom_site_label_1
_geom_torsion_atom_site_label_2
_geom_torsion_atom_site_label_3
_geom_torsion_atom_site_label_4
_geom_torsion
N1 C1 C2 C3 1.9(10)
N1 C1 C2 C13 -176.6(6)
C1 C2 C3 C4 -2.3(11)
C13 C2 C3 C4 176.2(7)
C2 C3 C4 C12 2.4(11)
C2 C3 C4 C5 -178.4(8)
C3 C4 C5 C6 -179.0(8)
C12 C4 C5 C6 0.2(13)
C4 C5 C6 C7 2.1(14)
C5 C6 C7 C11 -3.8(12)
C5 C6 C7 C8 178.6(8)
C11 C7 C8 C9 2.5(11)
C6 C7 C8 C9 -179.9(7)
C7 C8 C9 C10 -3.9(10)
C7 C8 C9 C15 176.3(7)
C8 C9 C10 N2 2.6(10)
C15 C9 C10 N2 -177.6(6)
C8 C7 C11 N2 0.5(10)
C6 C7 C11 N2 -177.2(7)
C8 C7 C11 C12 -179.1(6)
C6 C7 C11 C12 3.2(10)
C3 C4 C12 N1 -2.1(10)
C5 C4 C12 N1 178.6(7)
C3 C4 C12 C11 178.4(6)
C5 C4 C12 C11 -0.8(10)
N2 C11 C12 N1 0.0(8)
C7 C11 C12 N1 179.6(6)
N2 C11 C12 C4 179.5(6)
C7 C11 C12 C4 -0.9(10)
N3 C17 C18 C19 -2.4(10)
C17 C18 C19 C20 3.0(11)
C18 C19 C20 C21 -0.9(11)
C19 C20 C21 N3 -2.0(10)
C19 C20 C21 C22 178.3(6)
N3 C21 C22 N4 -1.8(7)
C20 C21 C22 N4 178.0(6)
N3 C21 C22 C23 178.6(6)
C20 C21 C22 C23 -1.7(10)
N4 C22 C23 C24 1.3(9)
C21 C22 C23 C24 -179.0(6)
C22 C23 C24 C25 -1.7(9)
C23 C24 C25 C26 0.9(9)
C24 C25 C26 N4 0.5(9)
N5 C27 C28 C29 0.4(10)
C27 C28 C29 C30 0.5(10)
C28 C29 C30 C31 -1.4(10)
C29 C30 C31 N5 1.3(9)
C29 C30 C31 C32 -179.5(6)
N5 C31 C32 N6 -0.6(7)
C30 C31 C32 N6 -179.8(6)
N5 C31 C32 C33 179.2(6)
C30 C31 C32 C33 0.0(10)
N6 C32 C33 C34 -1.4(10)
C31 C32 C33 C34 178.8(6)
C32 C33 C34 C35 -0.1(10)
C33 C34 C35 C36 -0.2(10)
C34 C35 C36 N6 2.0(10)
C2 C1 N1 C12 -1.6(9)
C2 C1 N1 Ru1 174.6(5)
C4 C12 N1 C1 1.7(9)
C11 C12 N1 C1 -178.8(6)
C4 C12 N1 Ru1 -175.1(5)
C11 C12 N1 Ru1 4.4(7)
C9 C10 N2 C11 0.2(9)
C9 C10 N2 Ru1 -177.1(5)
C7 C11 N2 C10 -1.8(9)
C12 C11 N2 C10 177.8(6)
C7 C11 N2 Ru1 176.0(5)
C12 C11 N2 Ru1 -4.4(7)
C18 C17 N3 C21 -0.4(9)
C18 C17 N3 Ru1 176.6(5)
C20 C21 N3 C17 2.6(9)
C22 C21 N3 C17 -177.6(5)
C20 C21 N3 Ru1 -174.7(5)
C22 C21 N3 Ru1 5.1(6)
C25 C26 N4 C22 -0.9(9)
C25 C26 N4 Ru1 -177.9(4)
C23 C22 N4 C26 -0.1(8)
C21 C22 N4 C26 -179.7(5)
C23 C22 N4 Ru1 177.3(4)
C21 C22 N4 Ru1 -2.4(6)
C28 C27 N5 C31 -0.5(9)
C28 C27 N5 Ru1 -177.0(5)
C30 C31 N5 C27 -0.3(9)
C32 C31 N5 C27 -179.6(5)
C30 C31 N5 Ru1 176.4(5)
C32 C31 N5 Ru1 -2.8(6)
C35 C36 N6 C32 -3.5(9)
C35 C36 N6 Ru1 175.6(5)
C33 C32 N6 C36 3.1(9)
C31 C32 N6 C36 -177.1(5)
C33 C32 N6 Ru1 -176.1(5)
C31 C32 N6 Ru1 3.7(6)
C17 N3 Ru1 N5 86.4(5)
C21 N3 Ru1 N5 -96.5(4)
C17 N3 Ru1 N4 178.1(5)
C21 N3 Ru1 N4 -4.9(4)
C17 N3 Ru1 N2 -7.9(5)
C21 N3 Ru1 N2 169.1(4)
C17 N3 Ru1 N1 -87.9(5)
C21 N3 Ru1 N1 89.2(4)
C27 N5 Ru1 N3 -4.3(5)
C31 N5 Ru1 N3 179.3(4)
C27 N5 Ru1 N4 -83.1(5)
C31 N5 Ru1 N4 100.4(4)
C27 N5 Ru1 N6 -179.8(5)
C31 N5 Ru1 N6 3.7(4)
C27 N5 Ru1 N2 91.0(5)
C31 N5 Ru1 N2 -85.5(4)
C26 N4 Ru1 N3 -179.0(5)
C22 N4 Ru1 N3 3.9(4)
C26 N4 Ru1 N5 -82.5(5)
C22 N4 Ru1 N5 100.4(4)
C26 N4 Ru1 N6 -3.6(5)
C22 N4 Ru1 N6 179.3(4)
C26 N4 Ru1 N1 94.8(5)
C22 N4 Ru1 N1 -82.3(4)
C36 N6 Ru1 N5 176.8(5)
C32 N6 Ru1 N5 -4.0(4)
C36 N6 Ru1 N4 85.2(5)
C32 N6 Ru1 N4 -95.6(4)
C36 N6 Ru1 N2 -89.3(5)
C32 N6 Ru1 N2 89.8(4)
C36 N6 Ru1 N1 -9.2(5)
C32 N6 Ru1 N1 170.0(4)
C10 N2 Ru1 N3 96.5(6)
C11 N2 Ru1 N3 -80.9(4)
C10 N2 Ru1 N5 -0.8(6)
C11 N2 Ru1 N5 -178.2(4)
C10 N2 Ru1 N6 -79.3(6)
C11 N2 Ru1 N6 103.2(4)
C10 N2 Ru1 N1 -177.4(6)
C11 N2 Ru1 N1 5.2(4)
C1 N1 Ru1 N3 -86.2(6)
C12 N1 Ru1 N3 90.2(4)
C1 N1 Ru1 N4 -7.8(6)
C12 N1 Ru1 N4 168.6(4)
C1 N1 Ru1 N6 89.9(6)
C12 N1 Ru1 N6 -93.7(4)
C1 N1 Ru1 N2 178.5(6)
C12 N1 Ru1 N2 -5.1(4)
C37 C38 O1 C39 179.3(12)
C38 O1 C39 C40 178.8(11)
C41 C42 O2 C43 178.7(9)
C42 O2 C43 C44 175.8(8)
